data_2312560
loop_
_publ_author_name
'Kumar, Anil'
'Jha, Kunal Kumar'
'Olech, Barbara'
'Goral, Tomasz'
'Malinska, Maura'
'Wo&#x17a;niak, Krzysztof'
'Dominiak, Paulina Maria'

_publ_section_title
;
 TAAM refinement on high-resolution experimental and simulated 3D
 ED/MicroED data for organic molecules.
;
_journal_coeditor_code EQ3017
_journal_issue 'Pt 7'
_journal_name_full 'Acta crystallographica. Section C, Structural chemistry'
_journal_page_first 264
_journal_page_last 277
_journal_paper_doi 10.1107/S2053229624005357
_journal_volume 80
_journal_year 2024
_chemical_formula_iupac 'C2 H5 N O2'
_chemical_formula_moiety 'C2 H5 N O2'
_chemical_formula_sum 'C2 H5 N O2'
_chemical_formula_weight 75.067
_chemical_name_systematic
;
\a-Glycine
;
_space_group_crystal_system monoclinic
_space_group_IT_number 14
_space_group_name_Hall '-P 2yn'
_space_group_name_H-M_alt 'P 1 21/n 1'
_atom_sites_solution_primary iterative
_audit_creation_method
;
Olex2 1.5-alpha
(compiled 2022.06.10 svn.r3fa896fb for OlexSys, GUI svn.r6535)
;
_cell_angle_alpha 90
_cell_angle_beta 113.1(13)
_cell_angle_gamma 90
_cell_formula_units_Z 4
_cell_length_a 5.11(10)
_cell_length_b 11.81(10)
_cell_length_c 5.44(8)
_cell_measurement_reflns_used 1424
_cell_measurement_temperature 81.00
_cell_measurement_theta_max 1.2750
_cell_measurement_theta_min 0.1430
_cell_volume 302(8)
_computing_cell_refinement
;
CrysAlis PRO (Rigaku OD, 2024)
;
_computing_data_collection
;
CrysAlis PRO (Rigaku OD, 2024)
;
_computing_data_reduction
;
CrysAlis PRO (Rigaku OD, 2024)
;
_computing_molecular_graphics
;
OLEX2 (Dolomanov <i>et al.</i>,  2009)
;
_computing_publication_material
;
OLEX2 (Dolomanov <i>et al.</i>,  2009)
;
_computing_structure_refinement
;
olex2.refine (Bourhis <i>et al.</i>, 2015)
;
_computing_structure_solution
;
olex2.solve (Bourhis <i>et al.</i>,  2015)
;
_diffrn_ambient_temperature 81.00
_diffrn_detector 'CCD plate'
_diffrn_measured_fraction_theta_full 0.7119
_diffrn_measured_fraction_theta_max 0.7101
_diffrn_measurement_device 'ThermoFisher 200kV Glacios TEM with CetaD CMOS'
_diffrn_measurement_method 'continuous rotation electron diffraction'
_diffrn_radiation_monochromator none
_diffrn_radiation_probe electron
_diffrn_radiation_type electron
_diffrn_radiation_wavelength 0.02510
_diffrn_reflns_av_R_equivalents 0.1661
_diffrn_reflns_av_unetI/netI 0.1400
_diffrn_reflns_limit_h_max 9
_diffrn_reflns_limit_h_min -9
_diffrn_reflns_limit_k_max 17
_diffrn_reflns_limit_k_min -18
_diffrn_reflns_limit_l_max 9
_diffrn_reflns_limit_l_min -9
_diffrn_reflns_number 3755
_diffrn_reflns_theta_full 0.8629
_diffrn_reflns_theta_max 1.28
_diffrn_reflns_theta_min 0.16
_diffrn_source 'electron diffractometer'
_exptl_absorpt_coefficient_mu 0.000
_exptl_absorpt_correction_T_max 1.00000
_exptl_absorpt_correction_T_min 0.70201
_exptl_absorpt_correction_type multi-scan
_exptl_absorpt_process_details
;
(CrysAlis PRO; Rigaku OD, 2024)
;
_exptl_crystal_density_diffrn 1.650
_exptl_crystal_description Plate
_exptl_crystal_F_000 53.492
_refine_diff_density_max 0.2902
_refine_diff_density_min -0.3173
_refine_ls_goodness_of_fit_ref 1.1116
_refine_ls_hydrogen_treatment refall
_refine_ls_matrix_type full
_refine_ls_number_constraints 0
_refine_ls_number_parameters 66
_refine_ls_number_reflns 1274
_refine_ls_number_restraints 0
_refine_ls_restrained_S_all 1.1116
_refine_ls_R_factor_all 0.1917
_refine_ls_R_factor_gt 0.1471
_refine_ls_shift/su_max 0.0009
_refine_ls_shift/su_mean 0.0002
_refine_ls_structure_factor_coef Fsqd
_refine_ls_weighting_details 'w=1/[\s^2^(Fo^2^)+(0.2P)^2^] where P=(Fo^2^+2Fc^2^)/3'
_refine_ls_weighting_scheme calc
_refine_ls_wR_factor_gt 0.3425
_refine_ls_wR_factor_ref 0.3792
_reflns_number_gt 777
_reflns_number_total 1274
_reflns_threshold_expression I>=2u(I)
_cod_data_source_file eq3017.cif
_cod_data_source_block aGlyTAAM
_cod_original_cell_volume 302(9)
_cod_original_sg_symbol_Hall '-P 2ybc (x-z,y,z)'
_cod_database_code 2312560

loop_
_space_group_symop_id
_space_group_symop_operation_xyz
1 x,y,z
2 -x+1/2,y+1/2,-z+1/2
3 -x,-y,-z
4 x-1/2,-y-1/2,z-1/2

loop_
_atom_site_type_symbol
_atom_site_label
_atom_site_fract_x
_atom_site_fract_y
_atom_site_fract_z
_atom_site_U_iso_or_equiv
_atom_site_adp_type
_atom_site_occupancy
O O2 0.1958(5) 0.4054(2) 0.2637(5) 0.0112(5) Uani 1.000000
C C2 0.4390(6) 0.3541(3) 0.7119(6) 0.0085(6) Uani 1.000000
O O1 0.6541(5) 0.3590(3) 0.3939(5) 0.0126(6) Uani 1.000000
N N1 0.2025(6) 0.4116(3) 0.7592(5) 0.0105(6) Uani 1.000000
C C1 0.4281(6) 0.3756(3) 0.4332(6) 0.0084(6) Uani 1.000000
H H1 0.643(4) 0.382(2) 0.853(4) 0.019(3) Uiso 1.000000
H H2 0.435(4) 0.267(2) 0.751(4) 0.022(4) Uiso 1.000000
H H3 0.012(4) 0.383(2) 0.633(4) 0.023(3) Uiso 1.000000
H H5 0.211(4) 0.3969(17) 0.960(3) 0.016(3) Uiso 1.000000
H H4 0.205(4) 0.496(2) 0.724(4) 0.019(3) Uiso 1.000000

loop_
_atom_site_aniso_label
_atom_site_aniso_U_11
_atom_site_aniso_U_22
_atom_site_aniso_U_33
_atom_site_aniso_U_12
_atom_site_aniso_U_13
_atom_site_aniso_U_23
O2 0.0114(10) 0.0178(15) 0.0046(9) 0.0025(7) 0.0034(8) 0.0016(6)
C2 0.0101(11) 0.0089(18) 0.0069(12) 0.0024(8) 0.0038(10) 0.0008(8)
O1 0.0109(10) 0.0198(16) 0.0076(10) -0.0005(7) 0.0042(9) -0.0010(7)
N1 0.0117(11) 0.0140(16) 0.0068(10) 0.0023(8) 0.0048(9) -0.0002(8)
C1 0.0072(11) 0.0127(18) 0.0050(11) 0.0005(9) 0.0021(9) -0.0010(8)

loop_
_atom_type_symbol
_atom_type_scat_dispersion_source
_atom_type_scat_dispersion_real
_atom_type_scat_dispersion_imag
_atom_type_scat_source
C custom 0.00000 0.00000 'NoSpherA2: Chem.Sci. 2021, DOI:10.1039/D0SC05526C'
H custom 0.00000 0.00000 'NoSpherA2: Chem.Sci. 2021, DOI:10.1039/D0SC05526C'
N custom 0.00000 0.00000 'NoSpherA2: Chem.Sci. 2021, DOI:10.1039/D0SC05526C'
O custom 0.00000 0.00000 'NoSpherA2: Chem.Sci. 2021, DOI:10.1039/D0SC05526C'

loop_
_geom_angle_atom_site_label_1
_geom_angle_atom_site_label_2
_geom_angle_atom_site_label_3
_geom_angle_site_symmetry_1
_geom_angle_site_symmetry_3
_geom_angle
_geom_angle_publ_flag
C1 C2 N1 . . 112.5(3) ?
H1 C2 N1 . . 111.3(11) ?
H1 C2 C1 . . 107.8(10) ?
H2 C2 N1 . . 109.1(10) ?
H2 C2 C1 . . 111.7(11) ?
H2 C2 H1 . . 104.1(17) ?
H3 N1 C2 . . 111.4(12) ?
H5 N1 C2 . . 112.6(10) ?
H5 N1 H3 . . 106.2(14) ?
H4 N1 C2 . . 110.1(9) ?
H4 N1 H3 . . 106.1(18) ?
H4 N1 H5 . . 110.2(14) ?
C2 C1 O2 . . 116.2(2) ?
O1 C1 O2 . . 126.1(3) ?
O1 C1 C2 . . 117.7(3) ?

loop_
_geom_bond_atom_site_label_1
_geom_bond_atom_site_label_2
_geom_bond_site_symmetry_2
_geom_bond_distance
_geom_bond_publ_flag
O2 C1 . 1.23(3) ?
C2 N1 . 1.49(2) ?
C2 C1 . 1.52(2) ?
C2 H1 . 1.08(3) ?
C2 H2 . 1.05(3) ?
O1 C1 . 1.27(2) ?
N1 H3 . 1.00(3) ?
N1 H5 . 1.09(2) ?
N1 H4 . 1.01(3) ?

loop_
_geom_torsion_atom_site_label_1
_geom_torsion_atom_site_label_2
_geom_torsion_atom_site_label_3
_geom_torsion_atom_site_label_4
_geom_torsion_site_symmetry_1
_geom_torsion_site_symmetry_2
_geom_torsion_site_symmetry_3
_geom_torsion_site_symmetry_4
_geom_torsion
_geom_torsion_publ_flag
O2 C1 C2 N1 . . . . -20.8(4) ?
